data_7132366
loop_
_publ_author_name
'Zou, Minzhu'
'Waldie, Kate MacKenzie'

_publ_section_title
;
 Redox-Active Ligand Promoted Electrophile Addition at Cobalt
;
_journal_name_full 'Chemical Communications'
_journal_paper_doi 10.1039/D3CC04869A
_journal_year 2023
_chemical_formula_sum 'C17 H23 Co I4 N2'
_chemical_formula_weight 821.90
_space_group_crystal_system monoclinic
_space_group_IT_number 14
_space_group_name_Hall '-P 2yn'
_space_group_name_H-M_alt 'P 1 21/n 1'
_atom_sites_solution_hydrogens geom
_audit_creation_method SHELXL-2018/3
_audit_update_record
;
2023-08-05 deposited with the CCDC.	2023-11-16 downloaded from the CCDC.
;
_cell_angle_alpha 90
_cell_angle_beta 97.4775(7)
_cell_angle_gamma 90
_cell_formula_units_Z 4
_cell_length_a 8.55250(7)
_cell_length_b 11.72077(9)
_cell_length_c 22.80175(18)
_cell_measurement_reflns_used 23479
_cell_measurement_temperature 100(2)
_cell_measurement_theta_max 78.6160
_cell_measurement_theta_min 4.2260
_cell_volume 2266.25(3)
_computing_cell_refinement 'CrysAlisPro 1.171.42.71a (Rigaku OD, 2022)'
_computing_data_collection 'CrysAlisPro 1.171.42.71a (Rigaku OD, 2022)'
_computing_data_reduction 'CrysAlisPro 1.171.42.71a (Rigaku OD, 2022)'
_computing_structure_refinement 'SHELXL-2018/3 (Sheldrick, 2018)'
_diffrn_ambient_temperature 100(2)
_diffrn_detector_area_resol_mean 10.0000
_diffrn_measured_fraction_theta_full 1.000
_diffrn_measured_fraction_theta_max 0.997
_diffrn_measurement_device_type 'XtaLAB Synergy, Dualflex, HyPix'
_diffrn_measurement_method '\w scans'
_diffrn_radiation_type CuK\a
_diffrn_radiation_wavelength 1.54184
_diffrn_reflns_av_R_equivalents 0.0478
_diffrn_reflns_av_unetI/netI 0.0245
_diffrn_reflns_Laue_measured_fraction_full 1.000
_diffrn_reflns_Laue_measured_fraction_max 0.997
_diffrn_reflns_limit_h_max 10
_diffrn_reflns_limit_h_min -10
_diffrn_reflns_limit_k_max 14
_diffrn_reflns_limit_k_min -14
_diffrn_reflns_limit_l_max 19
_diffrn_reflns_limit_l_min -28
_diffrn_reflns_number 30732
_diffrn_reflns_point_group_measured_fraction_full 1.000
_diffrn_reflns_point_group_measured_fraction_max 0.997
_diffrn_reflns_theta_full 67.684
_diffrn_reflns_theta_max 74.486
_diffrn_reflns_theta_min 3.911
_diffrn_source 'micro-focus sealed X-ray tube'
_exptl_absorpt_coefficient_mu 48.731
_exptl_absorpt_correction_T_max 1.000
_exptl_absorpt_correction_T_min 0.527
_exptl_absorpt_correction_type gaussian
_exptl_absorpt_process_details
; 
CrysAlisPro 1.171.42.71a (Rigaku Oxford Diffraction, 2022) 
Numerical absorption correction based on gaussian integration over 
a multifaceted crystal model 
Empirical absorption correction using spherical harmonics, 
implemented in SCALE3 ABSPACK scaling algorithm. 
;
_exptl_crystal_colour black
_exptl_crystal_density_diffrn 2.409
_exptl_crystal_description block
_exptl_crystal_F_000 1512
_exptl_crystal_size_max 0.114
_exptl_crystal_size_mid 0.064
_exptl_crystal_size_min 0.027
_refine_diff_density_max 1.500
_refine_diff_density_min -1.202
_refine_diff_density_rms 0.186
_refine_ls_extinction_method none
_refine_ls_goodness_of_fit_ref 1.058
_refine_ls_hydrogen_treatment constr
_refine_ls_matrix_type full
_refine_ls_number_parameters 225
_refine_ls_number_reflns 4620
_refine_ls_number_restraints 1
_refine_ls_restrained_S_all 1.101
_refine_ls_R_factor_all 0.0297
_refine_ls_R_factor_gt 0.0284
_refine_ls_shift/su_max 0.002
_refine_ls_shift/su_mean 0.000
_refine_ls_structure_factor_coef Fsqd
_refine_ls_weighting_details 'w=1/[\s^2^(Fo^2^)+(0.0516P)^2^+3.4530P] where P=(Fo^2^+2Fc^2^)/3'
_refine_ls_weighting_scheme calc
_refine_ls_wR_factor_gt 0.0759
_refine_ls_wR_factor_ref 0.0769
_reflns_Friedel_coverage 0.000
_reflns_number_gt 4393
_reflns_number_total 4620
_reflns_threshold_expression 'I > 2\s(I)'
_cod_data_source_file d3cc04869a2.cif
_cod_data_source_block MZ-7-47_iPr-Co-I_final
_cod_original_sg_symbol_H-M 'P 21/n'
_cod_database_code 7132366
_shelx_shelxl_version_number 2018/3
_shelx_space_group_comment
; 
The symmetry employed for this shelxl refinement is uniquely defined 
by the following loop, which should always be used as a source of 
symmetry information in preference to the above space-group names. 
They are only intended as comments. 
;

loop_
_space_group_symop_operation_xyz
'x, y, z'
'-x+1/2, y+1/2, -z+1/2'
'-x, -y, -z'
'x-1/2, -y-1/2, z-1/2'

loop_
_atom_site_label
_atom_site_type_symbol
_atom_site_fract_x
_atom_site_fract_y
_atom_site_fract_z
_atom_site_U_iso_or_equiv
_atom_site_adp_type
_atom_site_occupancy
_atom_site_site_symmetry_order
_atom_site_calc_flag
_atom_site_refinement_flags_posn
_atom_site_refinement_flags_adp
_atom_site_refinement_flags_occupancy
_atom_site_disorder_assembly
_atom_site_disorder_group
I1 I 0.47536(3) 0.20499(2) 0.73194(2) 0.01678(8) Uani 1 1 d . . . . .
I2 I 0.44459(3) 0.68343(2) 0.54813(2) 0.01619(8) Uani 1 1 d . . . . .
I3 I 0.17290(3) 0.74870(2) 0.46497(2) 0.02718(9) Uani 1 1 d . . . . .
I4A I 0.72478(7) 0.63579(5) 0.63183(4) 0.02051(15) Uani 0.861(3) 1 d D . P . .
I4B I 0.7484(4) 0.6179(3) 0.61544(19) 0.02051(15) Uani 0.139(3) 1 d D . P . .
Co1 Co 0.26412(7) 0.29760(5) 0.65499(2) 0.01163(13) Uani 1 1 d . . . . .
N1 N 0.0933(4) 0.2314(3) 0.69237(13) 0.0152(6) Uani 1 1 d . . . . .
N2 N 0.2476(4) 0.1576(3) 0.61192(13) 0.0126(6) Uani 1 1 d . . . . .
C1 C 0.0483(4) 0.1304(3) 0.67131(15) 0.0148(7) Uani 1 1 d . . . . .
C2 C -0.0824(5) 0.0618(4) 0.68629(16) 0.0198(8) Uani 1 1 d . . . . .
H2 H -0.150196 0.090698 0.712627 0.024 Uiso 1 1 calc R U . . .
C3 C -0.1069(5) -0.0432(4) 0.66259(17) 0.0214(8) Uani 1 1 d . . . . .
H3 H -0.193227 -0.087232 0.672305 0.026 Uiso 1 1 calc R U . . .
C4 C -0.0058(5) -0.0902(3) 0.62301(17) 0.0198(8) Uani 1 1 d . . . . .
H4 H -0.021976 -0.166538 0.609630 0.024 Uiso 1 1 calc R U . . .
C5 C 0.1117(5) -0.0282(3) 0.60439(16) 0.0158(7) Uani 1 1 d . . . . .
H5 H 0.174294 -0.059913 0.576957 0.019 Uiso 1 1 calc R U . . .
C6 C 0.1418(4) 0.0865(3) 0.62639(14) 0.0123(6) Uani 1 1 d . . . . .
C7 C 0.0091(6) 0.2805(4) 0.73962(18) 0.0246(8) Uani 1 1 d . . . . .
H7 H -0.050302 0.216596 0.755559 0.030 Uiso 1 1 calc R U . . .
C8 C -0.1121(5) 0.3671(4) 0.71359(19) 0.0237(8) Uani 1 1 d . . . . .
H8A H -0.058151 0.434959 0.701099 0.036 Uiso 1 1 calc R U . . .
H8B H -0.179227 0.388705 0.743491 0.036 Uiso 1 1 calc R U . . .
H8C H -0.177259 0.333682 0.679358 0.036 Uiso 1 1 calc R U . . .
C9 C 0.1235(6) 0.3257(4) 0.79074(19) 0.0308(10) Uani 1 1 d . . . . .
H9A H 0.192443 0.263737 0.807320 0.046 Uiso 1 1 calc R U . . .
H9B H 0.064417 0.355962 0.821361 0.046 Uiso 1 1 calc R U . . .
H9C H 0.187520 0.386642 0.776563 0.046 Uiso 1 1 calc R U . . .
C10 C 0.3506(4) 0.1318(3) 0.56508(15) 0.0139(7) Uani 1 1 d . . . . .
H10 H 0.415095 0.201910 0.561185 0.017 Uiso 1 1 calc R U . . .
C11 C 0.2491(5) 0.1152(3) 0.50501(16) 0.0177(7) Uani 1 1 d . . . . .
H11A H 0.196638 0.040791 0.504234 0.027 Uiso 1 1 calc R U . . .
H11B H 0.316401 0.118516 0.473393 0.027 Uiso 1 1 calc R U . . .
H11C H 0.169547 0.175709 0.499072 0.027 Uiso 1 1 calc R U . . .
C12 C 0.4675(5) 0.0357(3) 0.58230(17) 0.0209(8) Uani 1 1 d . . . . .
H12A H 0.512248 0.044314 0.623869 0.031 Uiso 1 1 calc R U . . .
H12B H 0.552397 0.038809 0.557310 0.031 Uiso 1 1 calc R U . . .
H12C H 0.413204 -0.037904 0.576809 0.031 Uiso 1 1 calc R U . . .
C13 C 0.3965(5) 0.4491(3) 0.66892(18) 0.0215(8) Uani 1 1 d . . . . .
H13 H 0.478960 0.463447 0.700150 0.026 Uiso 1 1 calc R U . . .
C14 C 0.2372(5) 0.4738(3) 0.66967(18) 0.0220(8) Uani 1 1 d . . . . .
H14 H 0.192426 0.506770 0.701692 0.026 Uiso 1 1 calc R U . . .
C15 C 0.1533(5) 0.4409(3) 0.61406(18) 0.0215(8) Uani 1 1 d . . . . .
H15 H 0.042890 0.447776 0.602537 0.026 Uiso 1 1 calc R U . . .
C16 C 0.2638(5) 0.3965(3) 0.57928(16) 0.0183(7) Uani 1 1 d . . . . .
H16 H 0.240801 0.369735 0.539768 0.022 Uiso 1 1 calc R U . . .
C17 C 0.4145(5) 0.3984(3) 0.61311(16) 0.0179(7) Uani 1 1 d . . . . .
H17 H 0.509948 0.371057 0.601046 0.022 Uiso 1 1 calc R U . . .

loop_
_atom_site_aniso_label
_atom_site_aniso_U_11
_atom_site_aniso_U_22
_atom_site_aniso_U_33
_atom_site_aniso_U_23
_atom_site_aniso_U_13
_atom_site_aniso_U_12
I1 0.01875(14) 0.01549(13) 0.01460(13) 0.00146(8) -0.00349(9) -0.00066(8)
I2 0.02109(14) 0.01274(12) 0.01427(13) 0.00266(8) 0.00053(9) -0.00403(8)
I3 0.02540(15) 0.02787(15) 0.02537(15) 0.00014(10) -0.00768(11) 0.00261(10)
I4A 0.02129(18) 0.01939(18) 0.0193(3) 0.00398(18) -0.00315(18) -0.00417(13)
I4B 0.02129(18) 0.01939(18) 0.0193(3) 0.00398(18) -0.00315(18) -0.00417(13)
Co1 0.0179(3) 0.0078(3) 0.0089(3) -0.00094(19) 0.0002(2) -0.0007(2)
N1 0.0197(16) 0.0174(14) 0.0086(13) 0.0006(11) 0.0025(12) 0.0041(12)
N2 0.0140(14) 0.0127(13) 0.0107(13) -0.0006(11) 0.0002(11) 0.0007(11)
C1 0.0198(18) 0.0182(17) 0.0062(14) 0.0044(13) 0.0010(13) 0.0011(14)
C2 0.0178(19) 0.028(2) 0.0140(17) 0.0067(15) 0.0032(14) 0.0022(15)
C3 0.0190(19) 0.0240(19) 0.0202(18) 0.0105(15) -0.0009(15) -0.0055(15)
C4 0.025(2) 0.0151(17) 0.0169(17) 0.0053(14) -0.0052(15) -0.0085(15)
C5 0.0225(18) 0.0133(16) 0.0113(15) -0.0009(13) 0.0006(13) -0.0036(14)
C6 0.0157(17) 0.0121(15) 0.0083(14) 0.0016(12) -0.0010(13) -0.0010(13)
C7 0.035(2) 0.025(2) 0.0158(18) -0.0011(16) 0.0088(17) 0.0039(18)
C8 0.021(2) 0.023(2) 0.028(2) -0.0045(16) 0.0085(16) 0.0061(16)
C9 0.042(3) 0.033(2) 0.018(2) -0.0045(17) 0.0058(18) 0.005(2)
C10 0.0166(17) 0.0133(16) 0.0128(16) -0.0017(13) 0.0058(13) -0.0012(13)
C11 0.0243(19) 0.0170(16) 0.0122(16) -0.0020(13) 0.0039(14) -0.0033(14)
C12 0.025(2) 0.0193(18) 0.0192(18) -0.0026(14) 0.0053(15) 0.0032(15)
C13 0.034(2) 0.0096(16) 0.0200(18) 0.0000(14) -0.0004(16) -0.0093(15)
C14 0.037(2) 0.0077(15) 0.0213(18) 0.0000(14) 0.0043(17) 0.0035(15)
C15 0.031(2) 0.0096(16) 0.0233(19) 0.0033(14) 0.0027(16) 0.0034(15)
C16 0.032(2) 0.0091(15) 0.0138(16) 0.0020(13) 0.0026(15) -0.0026(14)
C17 0.028(2) 0.0070(15) 0.0189(18) 0.0026(13) 0.0046(15) -0.0048(14)

loop_
_atom_type_symbol
_atom_type_description
_atom_type_scat_dispersion_real
_atom_type_scat_dispersion_imag
_atom_type_scat_source
C C 0.0181 0.0091 'International Tables Vol C Tables 4.2.6.8 and 6.1.1.4'
H H 0.0000 0.0000 'International Tables Vol C Tables 4.2.6.8 and 6.1.1.4'
Co Co -2.3653 3.6143 'International Tables Vol C Tables 4.2.6.8 and 6.1.1.4'
I I -0.3257 6.8362 'International Tables Vol C Tables 4.2.6.8 and 6.1.1.4'
N N 0.0311 0.0180 'International Tables Vol C Tables 4.2.6.8 and 6.1.1.4'

loop_
_geom_angle_atom_site_label_1
_geom_angle_atom_site_label_2
_geom_angle_atom_site_label_3
_geom_angle
_geom_angle_site_symmetry_1
_geom_angle_site_symmetry_3
_geom_angle_publ_flag
I3 I2 I4A 175.697(13) . . ?
I3 I2 I4B 170.58(10) . . ?
I4A I2 I4B 9.67(8) . . ?
N2 Co1 N1 82.70(13) . . ?
N2 Co1 C17 105.20(14) . . ?
N1 Co1 C17 167.69(14) . . ?
N2 Co1 C16 93.43(14) . . ?
N1 Co1 C16 131.76(15) . . ?
C17 Co1 C16 39.85(16) . . ?
N2 Co1 C15 117.57(15) . . ?
N1 Co1 C15 101.16(15) . . ?
C17 Co1 C15 66.91(16) . . ?
C16 Co1 C15 39.56(16) . . ?
N2 Co1 C13 143.55(15) . . ?
N1 Co1 C13 133.56(15) . . ?
C17 Co1 C13 40.06(15) . . ?
C16 Co1 C13 66.31(15) . . ?
C15 Co1 C13 66.00(17) . . ?
N2 Co1 C14 157.11(15) . . ?
N1 Co1 C14 102.55(15) . . ?
C17 Co1 C14 66.52(15) . . ?
C16 Co1 C14 66.28(15) . . ?
C15 Co1 C14 39.73(16) . . ?
C13 Co1 C14 38.63(17) . . ?
N2 Co1 I1 89.24(9) . . ?
N1 Co1 I1 91.92(9) . . ?
C17 Co1 I1 97.54(11) . . ?
C16 Co1 I1 136.24(12) . . ?
C15 Co1 I1 151.24(12) . . ?
C13 Co1 I1 86.40(12) . . ?
C14 Co1 I1 112.58(12) . . ?
C1 N1 C7 117.8(3) . . ?
C1 N1 Co1 113.5(2) . . ?
C7 N1 Co1 128.7(3) . . ?
C6 N2 C10 122.8(3) . . ?
C6 N2 Co1 115.3(2) . . ?
C10 N2 Co1 121.9(2) . . ?
N1 C1 C2 127.6(3) . . ?
N1 C1 C6 114.1(3) . . ?
C2 C1 C6 118.3(3) . . ?
C3 C2 C1 119.7(3) . . ?
C3 C2 H2 120.2 . . ?
C1 C2 H2 120.2 . . ?
C2 C3 C4 121.7(4) . . ?
C2 C3 H3 119.2 . . ?
C4 C3 H3 119.2 . . ?
C5 C4 C3 121.6(4) . . ?
C5 C4 H4 119.2 . . ?
C3 C4 H4 119.2 . . ?
C4 C5 C6 119.7(3) . . ?
C4 C5 H5 120.1 . . ?
C6 C5 H5 120.1 . . ?
N2 C6 C5 127.2(3) . . ?
N2 C6 C1 114.2(3) . . ?
C5 C6 C1 118.6(3) . . ?
N1 C7 C8 110.3(3) . . ?
N1 C7 C9 111.6(4) . . ?
C8 C7 C9 114.0(4) . . ?
N1 C7 H7 106.9 . . ?
C8 C7 H7 106.9 . . ?
C9 C7 H7 106.9 . . ?
C7 C8 H8A 109.5 . . ?
C7 C8 H8B 109.5 . . ?
H8A C8 H8B 109.5 . . ?
C7 C8 H8C 109.5 . . ?
H8A C8 H8C 109.5 . . ?
H8B C8 H8C 109.5 . . ?
C7 C9 H9A 109.5 . . ?
C7 C9 H9B 109.5 . . ?
H9A C9 H9B 109.5 . . ?
C7 C9 H9C 109.5 . . ?
H9A C9 H9C 109.5 . . ?
H9B C9 H9C 109.5 . . ?
N2 C10 C12 113.1(3) . . ?
N2 C10 C11 110.1(3) . . ?
C12 C10 C11 114.3(3) . . ?
N2 C10 H10 106.2 . . ?
C12 C10 H10 106.2 . . ?
C11 C10 H10 106.2 . . ?
C10 C11 H11A 109.5 . . ?
C10 C11 H11B 109.5 . . ?
H11A C11 H11B 109.5 . . ?
C10 C11 H11C 109.5 . . ?
H11A C11 H11C 109.5 . . ?
H11B C11 H11C 109.5 . . ?
C10 C12 H12A 109.5 . . ?
C10 C12 H12B 109.5 . . ?
H12A C12 H12B 109.5 . . ?
C10 C12 H12C 109.5 . . ?
H12A C12 H12C 109.5 . . ?
H12B C12 H12C 109.5 . . ?
C14 C13 C17 108.4(4) . . ?
C14 C13 Co1 70.8(2) . . ?
C17 C13 Co1 68.5(2) . . ?
C14 C13 H13 125.8 . . ?
C17 C13 H13 125.8 . . ?
Co1 C13 H13 126.5 . . ?
C13 C14 C15 108.2(4) . . ?
C13 C14 Co1 70.6(2) . . ?
C15 C14 Co1 69.4(2) . . ?
C13 C14 H14 125.9 . . ?
C15 C14 H14 125.9 . . ?
Co1 C14 H14 125.7 . . ?
C16 C15 C14 107.6(4) . . ?
C16 C15 Co1 69.9(2) . . ?
C14 C15 Co1 70.9(2) . . ?
C16 C15 H15 126.2 . . ?
C14 C15 H15 126.2 . . ?
Co1 C15 H15 124.6 . . ?
C15 C16 C17 108.5(3) . . ?
C15 C16 Co1 70.6(2) . . ?
C17 C16 Co1 69.7(2) . . ?
C15 C16 H16 125.7 . . ?
C17 C16 H16 125.7 . . ?
Co1 C16 H16 125.6 . . ?
C16 C17 C13 107.2(4) . . ?
C16 C17 Co1 70.4(2) . . ?
C13 C17 Co1 71.4(2) . . ?
C16 C17 H17 126.4 . . ?
C13 C17 H17 126.4 . . ?
Co1 C17 H17 123.4 . . ?

loop_
_geom_bond_atom_site_label_1
_geom_bond_atom_site_label_2
_geom_bond_distance
_geom_bond_site_symmetry_2
_geom_bond_publ_flag
I1 Co1 2.5875(6) . ?
I2 I3 2.9039(3) . ?
I2 I4A 2.9166(4) . ?
I2 I4B 2.943(3) . ?
Co1 N2 1.908(3) . ?
Co1 N1 1.946(3) . ?
Co1 C17 2.069(4) . ?
Co1 C16 2.079(4) . ?
Co1 C15 2.088(4) . ?
Co1 C13 2.107(4) . ?
Co1 C14 2.109(4) . ?
N1 C1 1.316(5) . ?
N1 C7 1.488(5) . ?
N2 C6 1.303(5) . ?
N2 C10 1.501(4) . ?
C1 C2 1.454(5) . ?
C1 C6 1.472(5) . ?
C2 C3 1.349(6) . ?
C2 H2 0.9500 . ?
C3 C4 1.438(6) . ?
C3 H3 0.9500 . ?
C4 C5 1.353(5) . ?
C4 H4 0.9500 . ?
C5 C6 1.446(5) . ?
C5 H5 0.9500 . ?
C7 C8 1.516(6) . ?
C7 C9 1.516(6) . ?
C7 H7 1.0000 . ?
C8 H8A 0.9800 . ?
C8 H8B 0.9800 . ?
C8 H8C 0.9800 . ?
C9 H9A 0.9800 . ?
C9 H9B 0.9800 . ?
C9 H9C 0.9800 . ?
C10 C12 1.524(5) . ?
C10 C11 1.535(5) . ?
C10 H10 1.0000 . ?
C11 H11A 0.9800 . ?
C11 H11B 0.9800 . ?
C11 H11C 0.9800 . ?
C12 H12A 0.9800 . ?
C12 H12B 0.9800 . ?
C12 H12C 0.9800 . ?
C13 C14 1.395(6) . ?
C13 C17 1.431(5) . ?
C13 H13 0.9500 . ?
C14 C15 1.426(6) . ?
C14 H14 0.9500 . ?
C15 C16 1.410(6) . ?
C15 H15 0.9500 . ?
C16 C17 1.414(6) . ?
C16 H16 0.9500 . ?
C17 H17 0.9500 . ?

loop_
_geom_hbond_atom_site_label_D
_geom_hbond_atom_site_label_H
_geom_hbond_atom_site_label_A
_geom_hbond_distance_DH
_geom_hbond_distance_HA
_geom_hbond_distance_DA
_geom_hbond_angle_DHA
_geom_hbond_site_symmetry_A
_geom_hbond_publ_flag
C11 H11B I2 0.98 3.17 3.838(4) 126.5 3_666 yes
C12 H12A I1 0.98 3.15 3.940(4) 138.8 . yes

loop_
_geom_torsion_atom_site_label_1
_geom_torsion_atom_site_label_2
_geom_torsion_atom_site_label_3
_geom_torsion_atom_site_label_4
_geom_torsion
_geom_torsion_site_symmetry_1
_geom_torsion_site_symmetry_2
_geom_torsion_site_symmetry_3
_geom_torsion_site_symmetry_4
_geom_torsion_publ_flag
C7 N1 C1 C2 3.9(6) . . . . ?
Co1 N1 C1 C2 -175.2(3) . . . . ?
C7 N1 C1 C6 -177.8(3) . . . . ?
Co1 N1 C1 C6 3.1(4) . . . . ?
N1 C1 C2 C3 -176.5(4) . . . . ?
C6 C1 C2 C3 5.3(5) . . . . ?
C1 C2 C3 C4 0.6(6) . . . . ?
C2 C3 C4 C5 -4.8(6) . . . . ?
C3 C4 C5 C6 2.6(6) . . . . ?
C10 N2 C6 C5 4.4(6) . . . . ?
Co1 N2 C6 C5 -175.1(3) . . . . ?
C10 N2 C6 C1 -177.2(3) . . . . ?
Co1 N2 C6 C1 3.2(4) . . . . ?
C4 C5 C6 N2 -178.4(4) . . . . ?
C4 C5 C6 C1 3.3(5) . . . . ?
N1 C1 C6 N2 -4.2(5) . . . . ?
C2 C1 C6 N2 174.3(3) . . . . ?
N1 C1 C6 C5 174.3(3) . . . . ?
C2 C1 C6 C5 -7.2(5) . . . . ?
C1 N1 C7 C8 -100.1(4) . . . . ?
Co1 N1 C7 C8 78.9(4) . . . . ?
C1 N1 C7 C9 132.2(4) . . . . ?
Co1 N1 C7 C9 -48.8(5) . . . . ?
C6 N2 C10 C12 -67.4(4) . . . . ?
Co1 N2 C10 C12 112.1(3) . . . . ?
C6 N2 C10 C11 61.9(4) . . . . ?
Co1 N2 C10 C11 -118.6(3) . . . . ?
C17 C13 C14 C15 -1.0(4) . . . . ?
Co1 C13 C14 C15 -59.4(3) . . . . ?
C17 C13 C14 Co1 58.4(2) . . . . ?
C13 C14 C15 C16 -0.3(4) . . . . ?
Co1 C14 C15 C16 -60.5(3) . . . . ?
C13 C14 C15 Co1 60.2(3) . . . . ?
C14 C15 C16 C17 1.6(4) . . . . ?
Co1 C15 C16 C17 -59.6(2) . . . . ?
C14 C15 C16 Co1 61.2(3) . . . . ?
C15 C16 C17 C13 -2.2(4) . . . . ?
Co1 C16 C17 C13 -62.4(2) . . . . ?
C15 C16 C17 Co1 60.2(3) . . . . ?
C14 C13 C17 C16 2.0(4) . . . . ?
Co1 C13 C17 C16 61.7(2) . . . . ?
C14 C13 C17 Co1 -59.7(3) . . . . ?
